data_4125039
loop_
_publ_author_name
'Hill, Joshua A.'
'Thompson, Amber L.'
'Goodwin, Andrew L.'

_publ_section_title
;
 Dicyanometallates as Model Extended Frameworks.
;
_journal_issue 18
_journal_name_full 'Journal of the American Chemical Society'
_journal_page_first 5886
_journal_page_last 5896
_journal_paper_doi 10.1021/jacs.5b13446
_journal_volume 138
_journal_year 2016
_chemical_formula_moiety 'C6 Au3 Mn N6, C36 H30 N P2'
_chemical_formula_sum 'C42 H30 Au3 Mn N7 P2'
_chemical_formula_weight 1340.52
_chemical_name_systematic
;
bis(triphenylphosphoranylidene)ammonium manganese dicyanoaurate
;
_space_group_IT_number 15
_symmetry_cell_setting monoclinic
_symmetry_space_group_name_Hall '-I 2ya'
_symmetry_space_group_name_H-M 'I 1 2/a 1'
_atom_sites_solution_hydrogens difmap
_atom_sites_solution_primary direct
_audit_creation_date 2015-12-03
_audit_creation_method CRYSTALS_ver_14.61
_cell_angle_alpha 90
_cell_angle_beta 92.5382(10)
_cell_angle_gamma 90
_cell_formula_units_Z 4
_cell_length_a 16.7035(3)
_cell_length_b 12.5777(3)
_cell_length_c 20.6707(4)
_cell_measurement_reflns_used 5155
_cell_measurement_temperature 150
_cell_measurement_theta_max 27
_cell_measurement_theta_min 5
_cell_volume 4338.48(15)
_computing_cell_refinement 'DENZO/SCALEPACK (Otwinowski & Minor, 1997)'
_computing_data_collection 'COLLECT (Nonius, 2001).'
_computing_data_reduction 'DENZO/SCALEPACK (Otwinowski & Minor, 1997)'
_computing_molecular_graphics 'CAMERON (Watkin et al., 1996)'
_computing_publication_material 'CRYSTALS (Betteridge et al., 2003)'
_computing_structure_refinement 'CRYSTALS (Betteridge et al., 2003)'
_computing_structure_solution 'SIR92 (Altomare et al., 1994)'
_diffrn_ambient_temperature 150
_diffrn_measured_fraction_theta_full 0.993
_diffrn_measured_fraction_theta_max 0.991
_diffrn_measurement_device Area
_diffrn_measurement_device_type 'Nonius KappaCCD'
_diffrn_measurement_method \w
_diffrn_radiation_monochromator graphite
_diffrn_radiation_type 'Mo K\a'
_diffrn_radiation_wavelength 0.71073
_diffrn_reflns_av_R_equivalents 0.024
_diffrn_reflns_limit_h_max 21
_diffrn_reflns_limit_h_min -21
_diffrn_reflns_limit_k_max 16
_diffrn_reflns_limit_k_min -15
_diffrn_reflns_limit_l_max 26
_diffrn_reflns_limit_l_min -26
_diffrn_reflns_number 37786
_diffrn_reflns_theta_full 26.939
_diffrn_reflns_theta_max 27.489
_diffrn_reflns_theta_min 5.109
_diffrn_standards_number 0
_exptl_absorpt_coefficient_mu 10.509
_exptl_absorpt_correction_T_max 1.00
_exptl_absorpt_correction_T_min 0.8163
_exptl_absorpt_correction_type multi-scan
_exptl_absorpt_process_details 'DENZO/SCALEPACK (Otwinowski & Minor, 1997)'
_exptl_crystal_colour colourless
_exptl_crystal_density_diffrn 2.052
_exptl_crystal_density_meas ?
_exptl_crystal_density_method 'not measured'
_exptl_crystal_description block
_exptl_crystal_F_000 2492
_exptl_crystal_size_max 0.10
_exptl_crystal_size_mid 0.08
_exptl_crystal_size_min 0.06
_refine_diff_density_max 2.97
_refine_diff_density_min -1.69
_refine_ls_extinction_method None
_refine_ls_goodness_of_fit_ref 0.9881
_refine_ls_hydrogen_treatment constr
_refine_ls_matrix_type full
_refine_ls_number_parameters 251
_refine_ls_number_reflns 4947
_refine_ls_number_restraints 0
_refine_ls_R_factor_all 0.0435
_refine_ls_R_factor_gt 0.0312
_refine_ls_shift/su_max 0.0009386
_refine_ls_shift/su_mean 0.0000259
_refine_ls_structure_factor_coef Fsqd
_refine_ls_weighting_details
;
 Method= Modified Sheldrick 
 w=1/[\s^2^(F^2^) + ( 0.04P)^2^ +12.05P] 
 ,where P=(max(Fo^2^,0) + 2Fc^2^)/3 
;
_refine_ls_weighting_scheme calc
_refine_ls_wR_factor_all 0.0717
_refine_ls_wR_factor_gt 0.0668
_refine_ls_wR_factor_ref 0.0717
_reflns_limit_h_max 21
_reflns_limit_h_min -21
_reflns_limit_k_max 16
_reflns_limit_k_min 0
_reflns_limit_l_max 26
_reflns_limit_l_min 0
_reflns_number_gt 4065
_reflns_number_total 4947
_reflns_threshold_expression I>2.0\s(I)
_oxford_diffrn_Wilson_B_factor 0.00
_oxford_diffrn_Wilson_scale 0.00
_oxford_refine_ls_r_factor_ref 0.0435
_oxford_refine_ls_scale 0.065186(9)
_oxford_reflns_number_all 4947
_oxford_reflns_threshold_expression_ref I>-3.0\s(I)
_oxford_structure_analysis_title 050jah13
_cod_data_source_file ja5b13446_si_001.cif
_cod_data_source_block 5a
_cod_depositor_comments
;
The following automatic conversions were performed:

'_exptl_crystal_density_meas' value 'not measured' was changed to '?'
- the value is perceived as not measured.

Automatic conversion script
Id: cif_fix_values 4268 2015-11-12 08:31:59Z antanas 

 Adding full bibliography for 4125033--4125042.cif.
;
_cod_original_sg_symbol_H-M 'I 2/a '
_cod_original_formula_sum 'C42 H30 Au3 Mn1 N7 P2'
_cod_database_code 4125039

loop_
_symmetry_equiv_pos_as_xyz
x,y,z
-x,-y,-z
x+1/2,y+1/2,z+1/2
-x+1/2,-y+1/2,-z+1/2
-x+1/2,y,-z
x+1/2,-y,z
-x+1,y+1/2,-z+1/2
x+1,-y+1/2,z+1/2

loop_
_atom_site_label
_atom_site_type_symbol
_atom_site_fract_x
_atom_site_fract_y
_atom_site_fract_z
_atom_site_U_iso_or_equiv
_atom_site_occupancy
_atom_site_adp_type
_atom_site_refinement_flags_posn
_atom_site_refinement_flags_adp
Au1 Au 0.479493(10) 0.529905(15) 0.276457(9) 0.0353 1.0000 Uani . .
Au2 Au 0.2500 0.33584(2) 0.0000 0.0319 1.0000 Uani S T
Mn3 Mn 0.2500 0.2500 0.2500 0.0231 1.0000 Uani S .
C4 C 0.3820(3) 0.4412(4) 0.2817(2) 0.0369 1.0000 Uani . .
N5 N 0.3282(2) 0.3860(3) 0.2830(2) 0.0386 1.0000 Uani . .
C6 C 0.2543(3) 0.3283(4) 0.0957(2) 0.0341 1.0000 Uani . .
N7 N 0.2547(2) 0.3135(4) 0.15026(19) 0.0390 1.0000 Uani . .
C8 C 0.4201(3) 0.1126(4) 0.2307(2) 0.0376 1.0000 Uani . .
N9 N 0.3615(2) 0.1578(3) 0.2354(2) 0.0370 1.0000 Uani . .
N10 N 0.2500 0.8028(4) 0.5000 0.0266 1.0000 Uani S T
P11 P 0.33494(6) 0.76390(9) 0.48047(6) 0.0277 1.0000 Uani . .
H12 H 0.2374 0.8531 0.3785 0.0561 1.0000 Uiso R .
C13 C 0.4105(3) 0.8341(4) 0.5285(2) 0.0307 1.0000 Uani . .
C14 C 0.3971(3) 0.9385(4) 0.5453(3) 0.0387 1.0000 Uani . .
C15 C 0.4542(3) 0.9945(4) 0.5821(3) 0.0460 1.0000 Uani . .
C16 C 0.5245(3) 0.9449(5) 0.6030(3) 0.0429 1.0000 Uani . .
C17 C 0.5376(3) 0.8417(5) 0.5873(3) 0.0548 1.0000 Uani . .
C18 C 0.4817(3) 0.7848(5) 0.5496(3) 0.0462 1.0000 Uani . .
C19 C 0.3521(3) 0.6244(4) 0.4934(2) 0.0315 1.0000 Uani . .
C20 C 0.3496(3) 0.5865(5) 0.5569(3) 0.0481 1.0000 Uani . .
C21 C 0.3578(4) 0.4782(5) 0.5694(3) 0.0574 1.0000 Uani . .
C22 C 0.3696(3) 0.4093(4) 0.5194(3) 0.0500 1.0000 Uani . .
C23 C 0.3711(4) 0.4457(5) 0.4565(3) 0.0526 1.0000 Uani . .
C24 C 0.3631(3) 0.5528(4) 0.4443(3) 0.0448 1.0000 Uani . .
C25 C 0.3493(3) 0.7941(4) 0.3967(2) 0.0317 1.0000 Uani . .
C26 C 0.4213(3) 0.7758(4) 0.3679(2) 0.0398 1.0000 Uani . .
C27 C 0.4306(4) 0.8017(4) 0.3034(3) 0.0495 1.0000 Uani . .
C28 C 0.3684(4) 0.8456(5) 0.2676(3) 0.0540 1.0000 Uani . .
C29 C 0.2969(4) 0.8649(5) 0.2955(3) 0.0583 1.0000 Uani . .
C30 C 0.2858(3) 0.8391(4) 0.3597(2) 0.0451 1.0000 Uani . .
H131 H 0.3643 0.5767 0.4007 0.0551 1.0000 Uiso R .
H141 H 0.3778 0.3970 0.4220 0.0659 1.0000 Uiso R .
H151 H 0.3763 0.3369 0.5284 0.0619 1.0000 Uiso R .
H161 H 0.3563 0.4535 0.6121 0.0700 1.0000 Uiso R .
H171 H 0.3451 0.6344 0.5907 0.0596 1.0000 Uiso R .
H191 H 0.3480 0.9721 0.5312 0.0493 1.0000 Uiso R .
H201 H 0.4465 1.0649 0.5925 0.0566 1.0000 Uiso R .
H211 H 0.5634 0.9839 0.6278 0.0530 1.0000 Uiso R .
H221 H 0.5850 0.8087 0.6019 0.0670 1.0000 Uiso R .
H231 H 0.4913 0.7136 0.5386 0.0571 1.0000 Uiso R .
H261 H 0.2533 0.8950 0.2709 0.0711 1.0000 Uiso R .
H271 H 0.3740 0.8623 0.2246 0.0667 1.0000 Uiso R .
H281 H 0.4795 0.7903 0.2844 0.0600 1.0000 Uiso R .
H291 H 0.4649 0.7469 0.3933 0.0499 1.0000 Uiso R .

loop_
_atom_site_aniso_label
_atom_site_aniso_U_11
_atom_site_aniso_U_22
_atom_site_aniso_U_33
_atom_site_aniso_U_23
_atom_site_aniso_U_13
_atom_site_aniso_U_12
Au1 0.02847(11) 0.03341(12) 0.04421(13) -0.00666(8) 0.00458(8) -0.00762(7)
Au2 0.04114(15) 0.03181(15) 0.02281(13) 0.0000 0.00068(10) 0.0000
Mn3 0.0198(4) 0.0276(5) 0.0219(4) -0.0001(4) -0.0001(3) -0.0014(3)
C4 0.034(3) 0.035(3) 0.042(3) -0.010(2) 0.003(2) -0.004(2)
N5 0.037(2) 0.039(2) 0.039(2) -0.0049(19) 0.0010(18) -0.0113(19)
C6 0.033(2) 0.039(3) 0.029(2) 0.002(2) 0.0008(19) -0.004(2)
N7 0.040(2) 0.046(3) 0.031(2) 0.0045(19) 0.0010(17) -0.0051(18)
C8 0.037(3) 0.035(3) 0.041(3) 0.002(2) 0.002(2) -0.001(2)
N9 0.029(2) 0.038(2) 0.044(2) -0.0017(19) 0.0022(17) 0.0038(17)
N10 0.018(2) 0.032(3) 0.030(3) 0.0000 -0.001(2) 0.0000
P11 0.0275(5) 0.0258(6) 0.0295(6) 0.0000(5) -0.0004(4) 0.0012(4)
C13 0.029(2) 0.034(3) 0.029(2) -0.002(2) -0.0004(18) -0.0010(18)
C14 0.034(2) 0.032(3) 0.050(3) 0.000(2) -0.005(2) 0.000(2)
C15 0.048(3) 0.033(3) 0.056(3) -0.006(3) -0.009(3) -0.007(2)
C16 0.038(3) 0.045(3) 0.045(3) -0.005(2) -0.008(2) -0.011(2)
C17 0.035(3) 0.051(4) 0.077(4) -0.010(3) -0.016(3) -0.001(2)
C18 0.032(2) 0.041(3) 0.065(3) -0.011(3) -0.011(2) 0.005(2)
C19 0.031(2) 0.027(2) 0.035(2) 0.003(2) -0.0028(19) 0.0004(18)
C20 0.065(4) 0.042(3) 0.037(3) 0.003(2) 0.003(3) 0.010(3)
C21 0.070(4) 0.046(4) 0.055(4) 0.023(3) -0.008(3) 0.004(3)
C22 0.048(3) 0.030(3) 0.071(4) 0.013(3) -0.004(3) 0.003(2)
C23 0.072(4) 0.029(3) 0.057(4) -0.002(3) 0.000(3) 0.004(3)
C24 0.060(3) 0.033(3) 0.041(3) 0.001(2) 0.002(2) 0.001(2)
C25 0.038(2) 0.022(2) 0.036(2) -0.0005(19) 0.0014(19) -0.0034(18)
C26 0.048(3) 0.026(3) 0.046(3) 0.000(2) 0.010(2) 0.001(2)
C27 0.066(4) 0.033(3) 0.052(3) -0.003(3) 0.030(3) -0.005(3)
C28 0.080(4) 0.045(3) 0.038(3) 0.005(3) 0.008(3) -0.013(3)
C29 0.065(4) 0.065(4) 0.045(3) 0.015(3) -0.009(3) -0.005(3)
C30 0.048(3) 0.049(3) 0.038(3) 0.011(2) -0.003(2) 0.001(2)

loop_
_atom_type_symbol
_atom_type_scat_dispersion_real
_atom_type_scat_dispersion_imag
_atom_type_scat_Cromer_Mann_a1
_atom_type_scat_Cromer_Mann_b1
_atom_type_scat_Cromer_Mann_a2
_atom_type_scat_Cromer_Mann_b2
_atom_type_scat_Cromer_Mann_a3
_atom_type_scat_Cromer_Mann_b3
_atom_type_scat_Cromer_Mann_a4
_atom_type_scat_Cromer_Mann_b4
_atom_type_scat_Cromer_Mann_c
_atom_type_scat_source
Au -2.0133 8.8022 16.8819 0.4611 18.5913 8.6216 25.5582 1.4826 5.8600 36.3956 12.0658 'International Tables Vol C 4.2.6.8 and 6.1.1.4'
Mn 0.3368 0.7283 11.2819 5.3409 7.3573 0.3432 3.0193 17.8674 2.2441 83.7543 1.0896 'International Tables Vol C 4.2.6.8 and 6.1.1.4'
P 0.1023 0.0942 6.4345 1.9067 4.1791 27.1570 1.7800 0.5260 1.4908 68.1645 1.1149 'International Tables Vol C 4.2.6.8 and 6.1.1.4'
N 0.0061 0.0033 12.2126 0.0057 3.1322 9.8933 2.0125 28.9975 1.1663 0.5826 -11.5290 'International Tables Vol C 4.2.6.8 and 6.1.1.4'
C 0.0033 0.0016 2.3100 20.8439 1.0200 10.2075 1.5886 0.5687 0.8650 51.6512 0.2156 'International Tables Vol C 4.2.6.8 and 6.1.1.4'
H 0.0000 0.0000 0.4930 10.5109 0.3229 26.1257 0.1402 3.1424 0.0408 57.7998 0.0030 'International Tables Vol C 4.2.6.8 and 6.1.1.4'

loop_
_geom_angle_atom_site_label_1
_geom_angle_site_symmetry_1
_geom_angle_atom_site_label_2
_geom_angle_atom_site_label_3
_geom_angle_site_symmetry_3
_geom_angle
_geom_angle_publ_flag
C8 7_555 Au1 C4 . 177.2(2) yes
C6 5_555 Au2 C6 . 174.5(3) yes
N7 4_555 Mn3 N9 4_555 89.84(15) yes
N7 4_555 Mn3 N5 4_555 87.92(15) yes
N9 4_555 Mn3 N5 4_555 87.65(15) yes
N7 4_555 Mn3 N5 . 92.08(15) yes
N9 4_555 Mn3 N5 . 92.35(15) yes
N5 4_555 Mn3 N5 . 179.995 yes
N7 4_555 Mn3 N7 . 179.995 yes
N9 4_555 Mn3 N7 . 90.16(15) yes
N5 4_555 Mn3 N7 . 92.08(15) yes
N5 . Mn3 N7 . 87.92(15) yes
N7 4_555 Mn3 N9 . 90.16(15) yes
N9 4_555 Mn3 N9 . 179.995 yes
N5 4_555 Mn3 N9 . 92.35(15) yes
N5 . Mn3 N9 . 87.65(15) yes
N7 . Mn3 N9 . 89.84(15) yes
Au1 . C4 N5 . 176.2(5) yes
Mn3 . N5 C4 . 155.6(4) yes
Au2 . C6 N7 . 173.2(5) yes
Mn3 . N7 C6 . 168.0(4) yes
Au1 7_545 C8 N9 . 178.2(5) yes
Mn3 . N9 C8 . 176.7(4) yes
P11 5_556 N10 P11 . 143.7(4) yes
N10 . P11 C13 . 108.9(2) yes
N10 . P11 C19 . 114.0(2) yes
C13 . P11 C19 . 107.1(2) yes
N10 . P11 C25 . 110.01(17) yes
C13 . P11 C25 . 107.9(2) yes
C19 . P11 C25 . 108.8(2) yes
P11 . C13 C14 . 119.2(3) yes
P11 . C13 C18 . 121.4(4) yes
C14 . C13 C18 . 119.4(4) yes
C13 . C14 C15 . 120.5(5) yes
C13 . C14 H191 . 119.4 no
C15 . C14 H191 . 120.1 no
C14 . C15 C16 . 119.8(5) yes
C14 . C15 H201 . 121.1 no
C16 . C15 H201 . 119.1 no
C15 . C16 C17 . 120.0(5) yes
C15 . C16 H211 . 119.2 no
C17 . C16 H211 . 120.8 no
C16 . C17 C18 . 121.1(5) yes
C16 . C17 H221 . 119.4 no
C18 . C17 H221 . 119.5 no
C13 . C18 C17 . 119.3(5) yes
C13 . C18 H231 . 120.0 no
C17 . C18 H231 . 120.7 no
P11 . C19 C20 . 117.5(4) yes
P11 . C19 C24 . 123.8(4) yes
C20 . C19 C24 . 118.7(5) yes
C19 . C20 C21 . 120.0(5) yes
C19 . C20 H171 . 119.5 no
C21 . C20 H171 . 120.4 no
C20 . C21 C22 . 119.7(5) yes
C20 . C21 H161 . 119.6 no
C22 . C21 H161 . 120.7 no
C21 . C22 C23 . 120.7(5) yes
C21 . C22 H151 . 119.1 no
C23 . C22 H151 . 120.2 no
C22 . C23 C24 . 119.5(6) yes
C22 . C23 H141 . 120.1 no
C24 . C23 H141 . 120.4 no
C23 . C24 C19 . 121.4(5) yes
C23 . C24 H131 . 118.5 no
C19 . C24 H131 . 120.1 no
P11 . C25 C26 . 122.3(4) yes
P11 . C25 C30 . 118.7(4) yes
C26 . C25 C30 . 119.0(5) yes
C25 . C26 C27 . 120.7(5) yes
C25 . C26 H291 . 119.0 no
C27 . C26 H291 . 120.2 no
C26 . C27 C28 . 119.9(5) yes
C26 . C27 H281 . 120.5 no
C28 . C27 H281 . 119.6 no
C27 . C28 C29 . 120.1(5) yes
C27 . C28 H271 . 120.4 no
C29 . C28 H271 . 119.5 no
C28 . C29 C30 . 121.1(6) yes
C28 . C29 H261 . 120.5 no
C30 . C29 H261 . 118.4 no
C25 . C30 C29 . 119.2(5) yes
C25 . C30 H12 . 120.1 no
C29 . C30 H12 . 120.6 no

loop_
_geom_bond_atom_site_label_1
_geom_bond_atom_site_label_2
_geom_bond_site_symmetry_2
_geom_bond_distance
_geom_bond_publ_flag
Au1 C8 7_555 1.985(5) yes
Au1 C4 . 1.981(5) yes
Au2 C6 5_555 1.980(5) yes
Au2 C6 . 1.980(5) yes
Mn3 N7 4_555 2.216(4) yes
Mn3 N9 4_555 2.226(4) yes
Mn3 N5 4_555 2.240(4) yes
Mn3 N5 . 2.240(4) yes
Mn3 N7 . 2.216(4) yes
Mn3 N9 . 2.226(4) yes
C4 N5 . 1.137(6) yes
C6 N7 . 1.142(6) yes
C8 N9 . 1.139(6) yes
N10 P11 5_556 1.571(2) yes
N10 P11 . 1.571(2) yes
P11 C13 . 1.802(4) yes
P11 C19 . 1.796(5) yes
P11 C25 . 1.799(5) yes
H12 C30 . 0.930 no
C13 C14 . 1.378(7) yes
C13 C18 . 1.395(6) yes
C14 C15 . 1.386(7) yes
C14 H191 . 0.958 no
C15 C16 . 1.382(7) yes
C15 H201 . 0.922 no
C16 C17 . 1.357(8) yes
C16 H211 . 0.947 no
C17 C18 . 1.388(7) yes
C17 H221 . 0.932 no
C18 H231 . 0.938 no
C19 C20 . 1.400(7) yes
C19 C24 . 1.375(7) yes
C20 C21 . 1.392(8) yes
C20 H171 . 0.928 no
C21 C22 . 1.371(9) yes
C21 H161 . 0.937 no
C22 C23 . 1.379(8) yes
C22 H151 . 0.935 no
C23 C24 . 1.375(7) yes
C23 H141 . 0.951 no
C24 H131 . 0.951 no
C25 C26 . 1.383(6) yes
C25 C30 . 1.399(7) yes
C26 C27 . 1.388(7) yes
C26 H291 . 0.952 no
C27 C28 . 1.366(9) yes
C27 H281 . 0.933 no
C28 C29 . 1.370(9) yes
C28 H271 . 0.922 no
C29 C30 . 1.388(8) yes
C29 H261 . 0.948 no
